data_4300072
loop_
_publ_author_name
'Udo Brand'
'John R. Shapley'

_publ_section_title
;
Carbidohexarhenate Cluster Cores Bicapped by Mercury with Acetate or
Thiolate Ligands
;
_journal_name_full 'Inorganic Chemistry'
_journal_page_first 32
_journal_page_last 36
_journal_paper_doi 10.1021/ic990722v
_journal_volume 39
_journal_year 2000
_chemical_formula_sum 'C81 H56 Br2 Hg2 O20 P2 Re6 S2'
_chemical_formula_weight 3153.52
_space_group_IT_number 2
_symmetry_cell_setting triclinic
_symmetry_space_group_name_Hall '-P 1'
_symmetry_space_group_name_H-M 'P -1'
_atom_sites_solution_hydrogens geom
_atom_sites_solution_primary direct
_atom_sites_solution_secondary difmap
_audit_creation_method SHELXL
_cell_angle_alpha 107.5600(10)
_cell_angle_beta 102.1990(10)
_cell_angle_gamma 113.8720(10)
_cell_formula_units_Z 1
_cell_length_a 12.3703(7)
_cell_length_b 13.8241(7)
_cell_length_c 15.0331(8)
_cell_measurement_temperature 198(2)
_cell_volume 2071.0(2)
_computing_cell_refinement 'Siemens XSCANS'
_computing_data_collection 'Siemens XSCANS'
_computing_data_reduction 'Siemens SHELXTL'
_computing_molecular_graphics 'Siemens SHELXTL'
_computing_publication_material 'Siemens SHELXTL'
_computing_structure_refinement 'SHELXL-93 (Sheldrick, 1993)'
_computing_structure_solution 'SHELXS-86 (Sheldrick, 1990)'
_diffrn_ambient_temperature 198(2)
_diffrn_measurement_device 'Siemens P4'
_diffrn_measurement_method '\w scans'
_diffrn_radiation_monochromator graphite
_diffrn_radiation_source 'fine-focus sealed tube'
_diffrn_radiation_type MoK\a
_diffrn_radiation_wavelength 0.71073
_diffrn_reflns_av_R_equivalents 0.1368
_diffrn_reflns_av_sigmaI/netI 0.1077
_diffrn_reflns_limit_h_max 16
_diffrn_reflns_limit_h_min -16
_diffrn_reflns_limit_k_max 18
_diffrn_reflns_limit_k_min -18
_diffrn_reflns_limit_l_max 20
_diffrn_reflns_limit_l_min -7
_diffrn_reflns_number 8203
_diffrn_reflns_theta_max 21.75
_diffrn_reflns_theta_min 1.54
_exptl_absorpt_coefficient_mu 13.545
_exptl_absorpt_correction_T_max 0.6789
_exptl_absorpt_correction_T_min 0.1336
_exptl_absorpt_correction_type integration
_exptl_crystal_colour brown
_exptl_crystal_density_diffrn 2.529
_exptl_crystal_density_meas ?
_exptl_crystal_description platy
_exptl_crystal_F_000 1444
_exptl_crystal_size_max 0.03
_exptl_crystal_size_mid 0.20
_exptl_crystal_size_min 0.20
_refine_diff_density_max 3.876
_refine_diff_density_min -4.579
_refine_diff_density_rms 0.475
_refine_ls_extinction_coef 0.0010(2)
_refine_ls_extinction_expression Fc^*^=kFc[1+0.001xFc^2^\l^3^/sin(2\q)]^-1/4^
_refine_ls_extinction_method SHELXL
_refine_ls_goodness_of_fit_all 1.031
_refine_ls_goodness_of_fit_obs 1.093
_refine_ls_matrix_type full
_refine_ls_number_parameters 516
_refine_ls_number_reflns 4554
_refine_ls_number_restraints 30
_refine_ls_restrained_S_all 1.048
_refine_ls_restrained_S_obs 1.091
_refine_ls_R_factor_all 0.0885
_refine_ls_R_factor_obs 0.0730
_refine_ls_shift/esd_max 0.018
_refine_ls_shift/esd_mean 0.001
_refine_ls_structure_factor_coef Fsqd
_refine_ls_weighting_details 'w=1/[\s^2^(Fo^2^)+(0.1415P)^2^+0.0000P] where P=(Fo^2^+2Fc^2^)/3'
_refine_ls_weighting_scheme calc
_refine_ls_wR_factor_all 0.2051
_refine_ls_wR_factor_obs 0.1857
_reflns_number_observed 3733
_reflns_number_total 4822
_reflns_observed_criterion >2sigma(I)
_cod_depositor_comments
;
The following automatic conversions were performed:

'_symmetry_cell_setting' value 'Triclinic' changed to 'triclinic'
according to the built-in table from CIF Core dictionary named
'cif_core.dic' version 2.4.1 from 2010-06-29.

'_exptl_crystal_density_meas' value 'not_measured' was changed to '?'
- the value is perceived as not measured.

Automatic conversion script
Id: cif_fix_values 3008 2015-01-20 13:52:24Z robertas 

The following automatic conversions were performed:

'_refine_ls_weighting_scheme' value 'calc
w=1/[\s^2^(Fo^2^)+(0.1415P)^2^+0.0000P] where P=(Fo^2^+2Fc^2^)/3' was
changed to 'calc'. New tag '_refine_ls_weighting_details' was
created. The value of the new tag was set to
'w=1/[\s^2^(Fo^2^)+(0.1415P)^2^+0.0000P] where P=(Fo^2^+2Fc^2^)/3'.

Automatic conversion script
Id: cif_fix_values 3143 2015-03-26 13:38:13Z robertas 
;
_cod_original_cell_volume 2070.9(2)
_cod_database_code 4300072

loop_
_symmetry_equiv_pos_as_xyz
'x, y, z'
'-x, -y, -z'

loop_
_atom_site_aniso_label
_atom_site_aniso_U_11
_atom_site_aniso_U_22
_atom_site_aniso_U_33
_atom_site_aniso_U_23
_atom_site_aniso_U_13
_atom_site_aniso_U_12
Hg1 0.0271(6) 0.0355(6) 0.0322(6) 0.0112(4) 0.0059(4) 0.0144(4)
Re1 0.0200(5) 0.0228(5) 0.0316(6) 0.0176(4) 0.0117(4) 0.0085(4)
Re2 0.0179(5) 0.0234(5) 0.0300(6) 0.0143(4) 0.0080(4) 0.0093(4)
Re3 0.0210(5) 0.0188(5) 0.0304(6) 0.0118(4) 0.0086(4) 0.0077(4)
C 0.023(15) 0.024(15) 0.047(19) 0.033(15) -0.004(13) -0.001(12)
C11 0.029(6) 0.028(6) 0.027(6) 0.022(5) 0.003(4) 0.012(5)
O11 0.044(10) 0.055(11) 0.076(12) 0.047(10) 0.022(9) -0.003(9)
C12 0.026(12) 0.025(12) 0.048(15) 0.028(11) 0.014(11) -0.002(10)
O12 0.046(10) 0.061(11) 0.047(10) 0.026(9) 0.027(9) 0.016(9)
C13 0.017(11) 0.054(14) 0.055(15) 0.050(13) 0.016(10) 0.008(10)
O13 0.061(11) 0.045(9) 0.062(11) 0.040(9) 0.012(8) 0.032(8)
C21 0.031(6) 0.030(6) 0.028(6) 0.018(5) 0.002(4) 0.016(5)
O21 0.032(9) 0.042(10) 0.066(11) 0.023(9) 0.014(8) -0.003(8)
C22 0.038(13) 0.026(11) 0.041(14) 0.020(11) 0.003(11) 0.018(10)
O22 0.060(11) 0.074(12) 0.057(11) 0.036(10) 0.035(9) 0.048(10)
C23 0.036(13) 0.050(14) 0.039(13) 0.033(12) 0.013(10) 0.023(11)
O23 0.043(10) 0.046(10) 0.100(14) 0.046(10) 0.030(9) 0.033(8)
C31 0.066(17) 0.027(13) 0.041(15) 0.029(12) 0.010(13) 0.007(12)
O31 0.067(12) 0.063(11) 0.036(10) 0.015(9) 0.021(9) 0.040(10)
O32 0.045(10) 0.048(11) 0.091(14) 0.032(10) 0.013(10) 0.001(9)
C33 0.058(15) 0.027(12) 0.012(11) 0.004(10) -0.005(10) 0.010(11)
O33 0.066(11) 0.024(9) 0.086(13) 0.029(9) 0.011(10) 0.022(8)
S1 0.059(4) 0.065(4) 0.038(4) 0.007(3) 0.000(3) 0.044(4)
Br1 0.0513(14) 0.0402(13) 0.0528(15) 0.0236(12) 0.0268(11) 0.0240(11)
C101 0.024(6) 0.025(6) 0.016(6) 0.004(4) 0.009(4) 0.014(4)
C102 0.029(12) 0.016(11) 0.049(14) 0.014(10) 0.011(11) -0.005(9)
C103 0.036(13) 0.036(13) 0.032(12) 0.017(11) 0.009(10) 0.018(11)
C104 0.074(17) 0.029(12) 0.021(12) 0.018(10) 0.016(11) 0.024(12)
C105 0.053(15) 0.047(15) 0.038(13) 0.029(12) 0.018(12) 0.025(13)
C106 0.042(7) 0.033(7) 0.035(7) 0.012(5) 0.011(5) 0.021(5)
P1 0.019(3) 0.028(3) 0.038(3) 0.021(3) 0.015(2) 0.011(2)
C1P 0.029(11) 0.025(11) 0.017(10) 0.010(9) 0.015(9) 0.015(9)
C2P 0.047(13) 0.003(10) 0.047(14) -0.001(9) 0.018(11) 0.006(9)
C3P 0.038(7) 0.036(7) 0.040(7) 0.018(5) 0.020(5) 0.013(5)
C4P 0.071(17) 0.029(13) 0.045(15) 0.017(12) 0.024(13) 0.016(12)
C5P 0.042(13) 0.037(13) 0.052(14) 0.023(11) 0.029(11) 0.018(11)
C6P 0.021(11) 0.050(15) 0.062(15) 0.041(13) 0.014(11) 0.024(11)
C7P 0.026(12) 0.050(14) 0.031(12) 0.027(12) 0.012(10) 0.021(11)
C8P 0.037(13) 0.040(13) 0.049(14) 0.023(12) 0.017(11) 0.020(11)
C9P 0.014(11) 0.058(16) 0.104(21) 0.057(16) 0.031(12) 0.025(11)
C10P 0.065(18) 0.076(19) 0.095(21) 0.069(18) 0.063(17) 0.060(16)
C11P 0.043(15) 0.056(16) 0.082(19) 0.049(15) 0.027(14) 0.023(13)
C12P 0.026(12) 0.041(13) 0.042(14) 0.019(12) 0.016(10) 0.009(11)
C13P 0.033(13) 0.029(12) 0.065(16) 0.032(12) 0.006(11) 0.015(11)
C14P 0.034(13) 0.042(14) 0.030(14) 0.017(11) 0.006(11) -0.004(11)
C15P 0.048(14) 0.035(13) 0.035(14) 0.023(11) 0.021(11) 0.017(11)
C16P 0.073(18) 0.036(14) 0.040(14) 0.020(12) 0.011(13) 0.028(14)
C17P 0.035(13) 0.046(14) 0.043(15) 0.020(12) 0.010(11) 0.018(11)
C18P 0.053(15) 0.052(15) 0.052(16) 0.039(13) 0.026(13) 0.034(13)
C19P 0.014(10) 0.018(10) 0.023(11) 0.005(9) 0.009(8) -0.009(8)
C20P 0.030(12) 0.045(13) 0.035(12) 0.025(11) 0.011(10) 0.024(11)
C21P 0.061(17) 0.059(16) 0.051(15) 0.052(14) 0.016(13) 0.023(13)
C22P 0.029(12) 0.034(12) 0.036(13) 0.019(11) 0.015(10) -0.004(10)
C23P 0.018(11) 0.023(11) 0.052(14) 0.008(10) 0.010(10) 0.008(9)
C24P 0.029(12) 0.026(11) 0.029(11) 0.008(9) 0.018(9) 0.014(9)
O1 0.297(50) 0.192(36) 0.218(40) 0.073(31) 0.026(35) 0.187(39)
C10 0.076(22) 0.078(23) 0.098(26) 0.039(21) 0.016(19) 0.004(19)

loop_
_atom_site_label
_atom_site_type_symbol
_atom_site_fract_x
_atom_site_fract_y
_atom_site_fract_z
_atom_site_U_iso_or_equiv
_atom_site_thermal_displace_type
_atom_site_occupancy
_atom_site_calc_flag
_atom_site_refinement_flags
_atom_site_disorder_group
Hg1 Hg 0.68394(7) 0.62050(7) 0.25609(6) 0.0341(4) Uani 1 d . .
Re1 Re 0.43998(7) 0.43325(6) 0.10362(6) 0.0237(3) Uani 1 d . .
Re2 Re 0.68384(7) 0.51848(6) 0.05907(6) 0.0236(3) Uani 1 d . .
Re3 Re 0.56865(7) 0.67540(6) 0.10535(6) 0.0242(3) Uani 1 d . .
C C 0.5000 0.5000 0.0000 0.035(8) Uani 1 d S .
C11 C 0.2701(19) 0.2994(17) 0.0413(14) 0.027(5) Uani 1 d U .
O11 O 0.1684(15) 0.2208(14) 0.0129(13) 0.064(5) Uani 1 d . .
C12 C 0.3953(19) 0.4991(17) 0.2130(17) 0.036(5) Uani 1 d . .
O12 O 0.3716(15) 0.5347(14) 0.2832(12) 0.053(4) Uani 1 d . .
C13 C 0.4933(18) 0.3458(19) 0.1677(16) 0.038(6) Uani 1 d . .
O13 O 0.5132(15) 0.2920(13) 0.2065(12) 0.051(4) Uani 1 d . .
C21 C 0.8520(19) 0.6516(17) 0.1344(14) 0.029(5) Uani 1 d U .
O21 O 0.9589(14) 0.7274(13) 0.1728(12) 0.056(5) Uani 1 d . .
C22 C 0.7515(20) 0.4712(17) -0.0335(16) 0.035(6) Uani 1 d . .
O22 O 0.7996(16) 0.4404(15) -0.0936(12) 0.054(4) Uani 1 d . .
C23 C 0.7251(20) 0.4301(20) 0.1206(16) 0.038(5) Uani 1 d . .
O23 O 0.7493(14) 0.3723(13) 0.1533(13) 0.054(5) Uani 1 d . .
C31 C 0.5045(23) 0.7328(19) 0.2020(18) 0.049(7) Uani 1 d . .
O31 O 0.4690(16) 0.7703(15) 0.2624(12) 0.054(4) Uani 1 d . .
C32 C 0.7402(22) 0.8079(20) 0.1827(17) 0.043(6) Uiso 1 d . .
O32 O 0.8431(16) 0.8884(15) 0.2215(14) 0.071(5) Uani 1 d . .
C33 C 0.5328(21) 0.7691(18) 0.0480(14) 0.041(6) Uani 1 d . .
O33 O 0.5126(15) 0.8307(12) 0.0170(13) 0.061(5) Uani 1 d . .
S1 S 0.8307(6) 0.7222(6) 0.4274(4) 0.056(2) Uani 1 d . .
Br1 Br 0.6617(2) 1.0868(2) 0.6366(2) 0.0455(6) Uani 1 d . .
C101 C 0.7813(17) 0.8219(15) 0.4839(12) 0.022(4) Uani 1 d U .
C102 C 0.8715(19) 0.9324(16) 0.5540(15) 0.039(6) Uani 1 d . .
H102 H 0.9591(19) 0.9547(16) 0.5699(15) 0.046 Uiso 1 calc R .
C103 C 0.8408(20) 1.0154(18) 0.6040(15) 0.035(5) Uani 1 d . .
H103 H 0.9049(20) 1.0924(18) 0.6532(15) 0.042 Uiso 1 calc R .
C104 C 0.7096(23) 0.9781(17) 0.5772(14) 0.040(6) Uani 1 d . .
C105 C 0.6180(22) 0.8664(19) 0.5096(15) 0.043(6) Uani 1 d . .
H105 H 0.5303(22) 0.8438(19) 0.4933(15) 0.052 Uiso 1 calc R .
C106 C 0.6517(20) 0.7834(18) 0.4632(15) 0.037(5) Uani 1 d U .
H106 H 0.5881(20) 0.7041(18) 0.4194(15) 0.045 Uiso 1 calc R .
P1 P -0.0702(4) 0.2450(4) 0.2186(4) 0.0259(12) Uani 1 d . .
C1P C 0.0014(17) 0.4032(15) 0.2840(13) 0.022(4) Uani 1 d . .
C2P C 0.0904(19) 0.4727(15) 0.2513(15) 0.038(5) Uani 1 d . .
H2P H 0.1158(19) 0.4388(15) 0.2008(15) 0.046 Uiso 1 calc R .
C3P C 0.1390(20) 0.5963(18) 0.2991(15) 0.039(5) Uani 1 d U .
H3P H 0.1992(20) 0.6475(18) 0.2811(15) 0.047 Uiso 1 calc R .
C4P C 0.0996(23) 0.6386(19) 0.3684(16) 0.052(7) Uani 1 d . .
H4P H 0.1337(23) 0.7211(19) 0.3984(16) 0.062 Uiso 1 calc R .
C5P C 0.0131(20) 0.5732(18) 0.4010(16) 0.041(6) Uani 1 d . .
H5P H -0.0134(20) 0.6083(18) 0.4501(16) 0.049 Uiso 1 calc R .
C6P C -0.0332(18) 0.4526(18) 0.3576(16) 0.038(6) Uani 1 d . .
H6P H -0.0898(18) 0.4042(18) 0.3798(16) 0.045 Uiso 1 calc R .
C7P C 0.0502(18) 0.2068(18) 0.2269(14) 0.032(5) Uani 1 d . .
C8P C 0.1753(19) 0.2845(19) 0.3006(16) 0.041(6) Uani 1 d . .
H8P H 0.1976(19) 0.3600(19) 0.3474(16) 0.049 Uiso 1 calc R .
C9P C 0.2671(19) 0.2479(21) 0.3037(20) 0.049(7) Uani 1 d . .
H9P H 0.3514(19) 0.2995(21) 0.3535(20) 0.058 Uiso 1 calc R .
C10P C 0.2378(24) 0.1412(23) 0.2374(20) 0.054(7) Uani 1 d . .
H10P H 0.3020(24) 0.1198(23) 0.2414(20) 0.065 Uiso 1 calc R .
C11P C 0.1128(22) 0.0603(22) 0.1618(20) 0.056(7) Uani 1 d . .
H11P H 0.0907(22) -0.0156(22) 0.1160(20) 0.067 Uiso 1 calc R .
C12P C 0.0253(19) 0.0987(19) 0.1590(16) 0.038(5) Uani 1 d . .
H12P H -0.0576(19) 0.0478(19) 0.1071(16) 0.046 Uiso 1 calc R .
C13P C -0.1639(19) 0.1876(17) 0.0884(17) 0.042(6) Uani 1 d . .
C14P C -0.1319(20) 0.2433(19) 0.0272(15) 0.045(6) Uani 1 d . .
H14P H -0.0552(20) 0.3170(19) 0.0562(15) 0.054 Uiso 1 calc R .
C15P C -0.2019(20) 0.1994(18) -0.0680(16) 0.038(5) Uani 1 d . .
H15P H -0.1753(20) 0.2411(18) -0.1064(16) 0.046 Uiso 1 calc R .
C16P C -0.3134(24) 0.0939(19) -0.1133(17) 0.051(7) Uani 1 d . .
H16P H -0.3645(24) 0.0640(19) -0.1825(17) 0.061 Uiso 1 calc R .
C17P C -0.3520(20) 0.0309(20) -0.0601(16) 0.043(6) Uani 1 d . .
H17P H -0.4271(20) -0.0442(20) -0.0915(16) 0.051 Uiso 1 calc R .
C18P C -0.2777(21) 0.0807(19) 0.0402(17) 0.044(6) Uani 1 d . .
H18P H -0.3055(21) 0.0400(19) 0.0790(17) 0.053 Uiso 1 calc R .
C19P C -0.1698(16) 0.1790(15) 0.2796(13) 0.026(5) Uani 1 d . .
C20P C -0.1324(18) 0.1302(17) 0.3375(14) 0.033(5) Uani 1 d . .
H20P H -0.0544(18) 0.1297(17) 0.3459(14) 0.040 Uiso 1 calc R .
C21P C -0.2076(23) 0.0834(20) 0.3818(17) 0.054(7) Uani 1 d . .
H21P H -0.1835(23) 0.0462(20) 0.4195(17) 0.064 Uiso 1 calc R .
C22P C -0.3193(20) 0.0862(17) 0.3756(15) 0.039(6) Uani 1 d . .
H22P H -0.3685(20) 0.0554(17) 0.4111(15) 0.047 Uiso 1 calc R .
C23P C -0.3583(18) 0.1357(16) 0.3153(15) 0.034(5) Uani 1 d . .
H23P H -0.4360(18) 0.1366(16) 0.3082(15) 0.041 Uiso 1 calc R .
C24P C -0.2854(18) 0.1817(16) 0.2678(14) 0.028(5) Uani 1 d . .
H24P H -0.3108(18) 0.2155(16) 0.2271(14) 0.034 Uiso 1 calc R .
O1 O 0.3431(41) 0.5804(32) 0.5465(29) 0.229(21) Uani 1 d . .
H1 H 0.3515(41) 0.6080(32) 0.5041(29) 0.343 Uiso 1 calc R .
C10 C 0.3969(30) 0.5089(27) 0.5396(25) 0.100(12) Uani 1 d . .
H10A H 0.4370(30) 0.5116(27) 0.4900(25) 0.151 Uiso 1 calc R .
H10B H 0.3300(30) 0.4280(27) 0.5182(25) 0.151 Uiso 1 calc R .
H10C H 0.4617(30) 0.5366(27) 0.6056(25) 0.151 Uiso 1 calc R .

loop_
_atom_type_symbol
_atom_type_description
_atom_type_scat_dispersion_real
_atom_type_scat_dispersion_imag
_atom_type_scat_source
C C 0.0033 0.0016 'International Tables Vol C Tables 4.2.6.8 and 6.1.1.4'
H H 0.0000 0.0000 'International Tables Vol C Tables 4.2.6.8 and 6.1.1.4'
O O 0.0106 0.0060 'International Tables Vol C Tables 4.2.6.8 and 6.1.1.4'
P P 0.1023 0.0942 'International Tables Vol C Tables 4.2.6.8 and 6.1.1.4'
S S 0.1246 0.1234 'International Tables Vol C Tables 4.2.6.8 and 6.1.1.4'
Br Br -0.2901 2.4595 'International Tables Vol C Tables 4.2.6.8 and 6.1.1.4'
Re Re -1.0185 7.2310 'International Tables Vol C Tables 4.2.6.8 and 6.1.1.4'
Hg Hg -2.3894 9.2266 'International Tables Vol C Tables 4.2.6.8 and 6.1.1.4'

loop_
_geom_angle_atom_site_label_1
_geom_angle_atom_site_label_2
_geom_angle_atom_site_label_3
_geom_angle
_geom_angle_site_symmetry_1
_geom_angle_site_symmetry_3
_geom_angle_publ_flag
S1 Hg1 Re1 149.6(2) . . ?
S1 Hg1 Re2 138.1(2) . . ?
Re1 Hg1 Re2 64.53(3) . . ?
S1 Hg1 Re3 137.9(2) . . ?
Re1 Hg1 Re3 64.29(3) . . ?
Re2 Hg1 Re3 63.79(3) . . ?
C11 Re1 C12 88.6(8) . . ?
C11 Re1 C13 87.5(7) . . ?
C12 Re1 C13 92.6(9) . . ?
C11 Re1 C 113.1(5) . . ?
C12 Re1 C 130.0(5) . . ?
C13 Re1 C 130.8(6) . . ?
C11 Re1 Hg1 160.3(5) . . ?
C12 Re1 Hg1 77.2(6) . . ?
C13 Re1 Hg1 79.8(6) . . ?
C Re1 Hg1 86.60(3) . . ?
C11 Re1 Re2 78.7(5) . 2_665 ?
C12 Re1 Re2 102.6(6) . 2_665 ?
C13 Re1 Re2 159.0(7) . 2_665 ?
C Re1 Re2 45.39(2) . 2_665 ?
Hg1 Re1 Re2 117.39(3) . 2_665 ?
C11 Re1 Re3 80.1(6) . 2_665 ?
C12 Re1 Re3 161.4(6) . 2_665 ?
C13 Re1 Re3 101.5(7) . 2_665 ?
C Re1 Re3 45.29(2) . 2_665 ?
Hg1 Re1 Re3 117.04(3) . 2_665 ?
Re2 Re1 Re3 60.81(3) 2_665 2_665 ?
C11 Re1 Re3 136.1(5) . . ?
C12 Re1 Re3 88.5(5) . . ?
C13 Re1 Re3 136.4(5) . . ?
C Re1 Re3 44.24(2) . . ?
Hg1 Re1 Re3 58.02(2) . . ?
Re2 Re1 Re3 59.39(2) 2_665 . ?
Re3 Re1 Re3 89.54(3) 2_665 . ?
C11 Re1 Re2 137.9(6) . . ?
C12 Re1 Re2 133.5(5) . . ?
C13 Re1 Re2 90.2(5) . . ?
C Re1 Re2 44.19(2) . . ?
Hg1 Re1 Re2 57.74(3) . . ?
Re2 Re1 Re2 89.59(3) 2_665 . ?
Re3 Re1 Re2 59.30(2) 2_665 . ?
Re3 Re1 Re2 59.49(2) . . ?
C22 Re2 C23 87.7(9) . . ?
C22 Re2 C21 85.2(9) . . ?
C23 Re2 C21 91.9(8) . . ?
C22 Re2 C 117.1(6) . . ?
C23 Re2 C 127.3(6) . . ?
C21 Re2 C 133.0(6) . . ?
C22 Re2 Hg1 155.9(6) . . ?
C23 Re2 Hg1 78.3(7) . . ?
C21 Re2 Hg1 75.9(6) . . ?
C Re2 Hg1 86.87(3) . . ?
C22 Re2 Re1 81.4(6) . 2_665 ?
C23 Re2 Re1 158.1(7) . 2_665 ?
C21 Re2 Re1 106.0(5) . 2_665 ?
C Re2 Re1 45.81(2) . 2_665 ?
Hg1 Re2 Re1 117.88(3) . 2_665 ?
C22 Re2 Re3 84.2(6) . 2_665 ?
C23 Re2 Re3 98.9(6) . 2_665 ?
C21 Re2 Re3 164.5(6) . 2_665 ?
C Re2 Re3 45.32(2) . 2_665 ?
Hg1 Re2 Re3 117.05(3) . 2_665 ?
Re1 Re2 Re3 61.28(2) 2_665 2_665 ?
C22 Re2 Re3 137.9(6) . . ?
C23 Re2 Re3 134.4(7) . . ?
C21 Re2 Re3 90.4(6) . . ?
C Re2 Re3 44.63(2) . . ?
Hg1 Re2 Re3 58.26(3) . . ?
Re1 Re2 Re3 59.64(3) 2_665 . ?
Re3 Re2 Re3 89.95(3) 2_665 . ?
C22 Re2 Re1 141.5(6) . . ?
C23 Re2 Re1 86.4(6) . . ?
C21 Re2 Re1 133.0(6) . . ?
C Re2 Re1 44.60(2) . . ?
Hg1 Re2 Re1 57.73(3) . . ?
Re1 Re2 Re1 90.41(3) 2_665 . ?
Re3 Re2 Re1 59.33(3) 2_665 . ?
Re3 Re2 Re1 60.17(3) . . ?
C33 Re3 C31 85.1(9) . . ?
C33 Re3 C32 87.5(9) . . ?
C31 Re3 C32 92.7(9) . . ?
C33 Re3 C 114.9(6) . . ?
C31 Re3 C 129.8(6) . . ?
C32 Re3 C 131.4(7) . . ?
C33 Re3 Hg1 158.0(6) . . ?
C31 Re3 Hg1 83.9(6) . . ?
C32 Re3 Hg1 74.2(6) . . ?
C Re3 Hg1 86.66(3) . . ?
C33 Re3 Re2 83.3(6) . 2_665 ?
C31 Re3 Re2 97.9(7) . 2_665 ?
C32 Re3 Re2 165.3(6) . 2_665 ?
C Re3 Re2 45.37(2) . 2_665 ?
Hg1 Re3 Re2 117.01(3) . 2_665 ?
C33 Re3 Re1 78.6(7) . 2_665 ?
C31 Re3 Re1 154.7(7) . 2_665 ?
C32 Re3 Re1 105.6(7) . 2_665 ?
C Re3 Re1 45.77(2) . 2_665 ?
Hg1 Re3 Re1 117.49(3) . 2_665 ?
Re2 Re3 Re1 61.37(3) 2_665 2_665 ?
C33 Re3 Re2 135.0(7) . . ?
C31 Re3 Re2 139.9(6) . . ?
C32 Re3 Re2 88.5(7) . . ?
C Re3 Re2 44.68(2) . . ?
Hg1 Re3 Re2 57.95(3) . . ?
Re2 Re3 Re2 90.05(3) 2_665 . ?
Re1 Re3 Re2 59.55(2) 2_665 . ?
C33 Re3 Re1 141.3(6) . . ?
C31 Re3 Re1 90.4(6) . . ?
C32 Re3 Re1 131.2(6) . . ?
C Re3 Re1 44.70(2) . . ?
Hg1 Re3 Re1 57.70(2) . . ?
Re2 Re3 Re1 59.33(2) 2_665 . ?
Re1 Re3 Re1 90.46(3) 2_665 . ?
Re2 Re3 Re1 60.34(3) . . ?
Re3 C Re3 180.0 2_665 . ?
Re3 C Re2 89.31(3) 2_665 . ?
Re3 C Re2 90.69(3) . . ?
Re3 C Re2 90.69(3) 2_665 2_665 ?
Re3 C Re2 89.31(3) . 2_665 ?
Re2 C Re2 180.0 . 2_665 ?
Re3 C Re1 88.94(3) 2_665 . ?
Re3 C Re1 91.06(3) . . ?
Re2 C Re1 91.21(3) . . ?
Re2 C Re1 88.79(3) 2_665 . ?
Re3 C Re1 91.06(3) 2_665 2_665 ?
Re3 C Re1 88.94(3) . 2_665 ?
Re2 C Re1 88.79(3) . 2_665 ?
Re2 C Re1 91.21(3) 2_665 2_665 ?
Re1 C Re1 180.0 . 2_665 ?
O11 C11 Re1 173.6(17) . . ?
O12 C12 Re1 174.7(18) . . ?
O13 C13 Re1 173.2(18) . . ?
O21 C21 Re2 172.8(19) . . ?
O22 C22 Re2 178.4(17) . . ?
O23 C23 Re2 176.5(21) . . ?
O31 C31 Re3 178.1(20) . . ?
O32 C32 Re3 174.1(20) . . ?
O33 C33 Re3 176.9(19) . . ?
C101 S1 Hg1 102.5(6) . . ?
C102 C101 C106 120.3(19) . . ?
C102 C101 S1 119.1(16) . . ?
C106 C101 S1 120.3(14) . . ?
C101 C102 C103 122.7(20) . . ?
C102 C103 C104 116.3(19) . . ?
C105 C104 C103 121.6(21) . . ?
C105 C104 Br1 119.9(19) . . ?
C103 C104 Br1 118.5(15) . . ?
C104 C105 C106 120.9(22) . . ?
C101 C106 C105 117.9(19) . . ?
C7P P1 C13P 107.8(10) . . ?
C7P P1 C19P 108.8(9) . . ?
C13P P1 C19P 109.4(9) . . ?
C7P P1 C1P 110.1(9) . . ?
C13P P1 C1P 112.6(8) . . ?
C19P P1 C1P 108.0(9) . . ?
C6P C1P C2P 121.6(17) . . ?
C6P C1P P1 121.3(14) . . ?
C2P C1P P1 117.0(14) . . ?
C1P C2P C3P 116.1(19) . . ?
C4P C3P C2P 119.4(20) . . ?
C3P C4P C5P 125.6(21) . . ?
C4P C5P C6P 116.2(21) . . ?
C1P C6P C5P 121.0(19) . . ?
C12P C7P C8P 117.4(18) . . ?
C12P C7P P1 120.8(15) . . ?
C8P C7P P1 121.7(16) . . ?
C7P C8P C9P 118.8(21) . . ?
C10P C9P C8P 121.6(22) . . ?
C9P C10P C11P 121.4(21) . . ?
C12P C11P C10P 116.1(24) . . ?
C11P C12P C7P 124.7(21) . . ?
C18P C13P C14P 114.7(19) . . ?
C18P C13P P1 121.1(16) . . ?
C14P C13P P1 124.2(15) . . ?
C15P C14P C13P 123.1(19) . . ?
C14P C15P C16P 120.8(20) . . ?
C15P C16P C17P 120.6(21) . . ?
C18P C17P C16P 117.1(21) . . ?
C17P C18P C13P 123.6(20) . . ?
C20P C19P C24P 121.2(17) . . ?
C20P C19P P1 120.2(15) . . ?
C24P C19P P1 118.5(14) . . ?
C21P C20P C19P 118.5(20) . . ?
C20P C21P C22P 123.1(19) . . ?
C21P C22P C23P 118.4(18) . . ?
C24P C23P C22P 119.9(20) . . ?
C23P C24P C19P 118.9(18) . . ?

loop_
_geom_bond_atom_site_label_1
_geom_bond_atom_site_label_2
_geom_bond_distance
_geom_bond_site_symmetry_2
_geom_bond_publ_flag
Hg1 S1 2.383(6) . ?
Hg1 Re1 2.8697(10) . ?
Hg1 Re2 2.8702(11) . ?
Hg1 Re3 2.8798(10) . ?
Re1 C11 1.92(2) . ?
Re1 C12 1.93(3) . ?
Re1 C13 1.98(2) . ?
Re1 C 2.1520(7) . ?
Re1 Re2 3.0004(10) 2_665 ?
Re1 Re3 3.0029(11) 2_665 ?
Re1 Re3 3.0591(11) . ?
Re1 Re2 3.0643(11) . ?
Re2 C22 1.86(3) . ?
Re2 C23 1.90(2) . ?
Re2 C21 1.91(2) . ?
Re2 C 2.1366(8) . ?
Re2 Re1 3.0004(10) 2_665 ?
Re2 Re3 3.0021(10) 2_665 ?
Re2 Re3 3.0382(12) . ?
Re3 C33 1.90(2) . ?
Re3 C31 1.92(3) . ?
Re3 C32 1.93(2) . ?
Re3 C 2.1346(8) . ?
Re3 Re2 3.0021(10) 2_665 ?
Re3 Re1 3.0029(11) 2_665 ?
C Re3 2.1346(8) 2_665 ?
C Re2 2.1366(8) 2_665 ?
C Re1 2.1520(7) 2_665 ?
C11 O11 1.15(2) . ?
C12 O12 1.17(3) . ?
C13 O13 1.14(2) . ?
C21 O21 1.17(2) . ?
C22 O22 1.25(3) . ?
C23 O23 1.16(2) . ?
C31 O31 1.16(3) . ?
C32 O32 1.16(3) . ?
C33 O33 1.17(2) . ?
S1 C101 1.79(2) . ?
Br1 C104 1.88(2) . ?
C101 C102 1.36(3) . ?
C101 C106 1.40(3) . ?
C102 C103 1.41(3) . ?
C103 C104 1.41(3) . ?
C104 C105 1.36(3) . ?
C105 C106 1.41(3) . ?
P1 C7P 1.76(2) . ?
P1 C13P 1.78(2) . ?
P1 C19P 1.81(2) . ?
P1 C1P 1.82(2) . ?
C1P C6P 1.36(3) . ?
C1P C2P 1.43(3) . ?
C2P C3P 1.43(3) . ?
C3P C4P 1.32(3) . ?
C4P C5P 1.38(3) . ?
C5P C6P 1.39(3) . ?
C7P C12P 1.39(3) . ?
C7P C8P 1.41(3) . ?
C8P C9P 1.42(3) . ?
C9P C10P 1.35(3) . ?
C10P C11P 1.42(3) . ?
C11P C12P 1.38(3) . ?
C13P C18P 1.39(3) . ?
C13P C14P 1.39(3) . ?
C14P C15P 1.30(3) . ?
C15P C16P 1.37(3) . ?
C16P C17P 1.37(3) . ?
C17P C18P 1.37(3) . ?
C19P C20P 1.36(3) . ?
C19P C24P 1.42(3) . ?
C20P C21P 1.33(3) . ?
C21P C22P 1.38(3) . ?
C22P C23P 1.41(3) . ?
C23P C24P 1.35(3) . ?
O1 C10 1.39(4) . ?
